data_4069567
loop_
_publ_author_name
'Tsurusaki, Akihiro'
'Sasamori, Takahiro'
'Tokitoh, Norihiro'

_publ_section_title
;
 [4+2] Cycloaddition of 9-Anthryldiphosphene with Electron-Deficient
 Olefins: Transformation of a Diaryldiphosphene to Alkylaryldiphosphenes
;
_journal_issue 13
_journal_name_full Organometallics
_journal_page_first 3604
_journal_paper_doi 10.1021/om900284p
_journal_volume 28
_journal_year 2009
_chemical_formula_moiety 'C54 H83 N O2 P2 Si7, 3(C6 H6)'
_chemical_formula_sum 'C72 H101 N O2 P2 Si7'
_chemical_formula_weight 1271.11
_chemical_name_common compound4b
_chemical_name_systematic
; 
 ? 
;
_space_group_IT_number 82
_symmetry_cell_setting tetragonal
_symmetry_Int_Tables_number 82
_symmetry_space_group_name_Hall 'I -4'
_symmetry_space_group_name_H-M 'I -4'
_atom_sites_solution_hydrogens geom
_atom_sites_solution_primary direct
_atom_sites_solution_secondary difmap
_audit_creation_method SHELXL-97
_cell_angle_alpha 90.00
_cell_angle_beta 90.00
_cell_angle_gamma 90.00
_cell_formula_units_Z 8
_cell_length_a 34.142(12)
_cell_length_b 34.142(12)
_cell_length_c 12.635(4)
_cell_measurement_temperature 103(2)
_cell_measurement_theta_max 25.5
_cell_measurement_theta_min 3.04
_cell_volume 14728(9)
_computing_cell_refinement CrystalClear
_computing_data_collection CrystalClear
_computing_data_reduction CrystalClear
_computing_structure_refinement 'SHELXL-97 (Sheldrick, 1997)'
_computing_structure_solution SIR-97
_diffrn_ambient_temperature 103(2)
_diffrn_detector_area_resol_mean 7.31
_diffrn_measured_fraction_theta_full 0.997
_diffrn_measured_fraction_theta_max 0.997
_diffrn_measurement_device_type Rigaku_Mercury_CCD
_diffrn_measurement_method 'Omega scans'
_diffrn_radiation_monochromator graphite
_diffrn_radiation_source 'fine-focus sealed tube'
_diffrn_radiation_type MoK\a
_diffrn_radiation_wavelength 0.71070
_diffrn_reflns_av_R_equivalents 0.0606
_diffrn_reflns_av_sigmaI/netI 0.0535
_diffrn_reflns_limit_h_max 41
_diffrn_reflns_limit_h_min -41
_diffrn_reflns_limit_k_max 41
_diffrn_reflns_limit_k_min -41
_diffrn_reflns_limit_l_max 15
_diffrn_reflns_limit_l_min -15
_diffrn_reflns_number 62150
_diffrn_reflns_theta_full 25.50
_diffrn_reflns_theta_max 25.50
_diffrn_reflns_theta_min 3.04
_exptl_absorpt_coefficient_mu 0.215
_exptl_absorpt_correction_T_max 0.9582
_exptl_absorpt_correction_T_min 0.9093
_exptl_absorpt_correction_type multi-scan
_exptl_absorpt_process_details 'Jacobson, R. (1998) Private communication'
_exptl_crystal_colour orange
_exptl_crystal_density_diffrn 1.146
_exptl_crystal_density_method 'not measured'
_exptl_crystal_description prism
_exptl_crystal_F_000 5472
_exptl_crystal_size_max 0.45
_exptl_crystal_size_mid 0.30
_exptl_crystal_size_min 0.20
_refine_diff_density_max 0.813
_refine_diff_density_min -0.478
_refine_diff_density_rms 0.090
_refine_ls_abs_structure_details 'Flack H D (1983), Acta Cryst. A39, 876-881'
_refine_ls_abs_structure_Flack 0.07(14)
_refine_ls_extinction_method none
_refine_ls_goodness_of_fit_ref 1.074
_refine_ls_hydrogen_treatment constr
_refine_ls_matrix_type full
_refine_ls_number_parameters 778
_refine_ls_number_reflns 13673
_refine_ls_number_restraints 0
_refine_ls_restrained_S_all 1.074
_refine_ls_R_factor_all 0.0930
_refine_ls_R_factor_gt 0.0843
_refine_ls_shift/su_max 0.007
_refine_ls_shift/su_mean 0.001
_refine_ls_structure_factor_coef Fsqd
_refine_ls_weighting_details 'calc w=1/[\s^2^(Fo^2^)+(0.1290P)^2^+37.0005P] where P=(Fo^2^+2Fc^2^)/3'
_refine_ls_weighting_scheme calc
_refine_ls_wR_factor_gt 0.2237
_refine_ls_wR_factor_ref 0.2332
_reflns_number_gt 12068
_reflns_number_total 13673
_reflns_threshold_expression >2sigma(I)
_cod_data_source_file om900284p_si_002.cif
_cod_data_source_block compound4b
_cod_database_code 4069567

loop_
_symmetry_equiv_pos_as_xyz
'x, y, z'
'-x, -y, z'
'y, -x, -z'
'-y, x, -z'
'x+1/2, y+1/2, z+1/2'
'-x+1/2, -y+1/2, z+1/2'
'y+1/2, -x+1/2, -z+1/2'
'-y+1/2, x+1/2, -z+1/2'

loop_
_atom_site_label
_atom_site_type_symbol
_atom_site_fract_x
_atom_site_fract_y
_atom_site_fract_z
_atom_site_U_iso_or_equiv
_atom_site_adp_type
_atom_site_occupancy
_atom_site_symmetry_multiplicity
_atom_site_calc_flag
_atom_site_refinement_flags
P1 P 0.69650(4) 0.08644(4) -0.00353(12) 0.0396(3) Uani 1 1 d .
P2 P 0.73865(4) 0.04502(4) 0.00669(11) 0.0385(3) Uani 1 1 d .
C1 C 0.65755(16) 0.06574(16) 0.0868(4) 0.0370(11) Uani 1 1 d .
C2 C 0.66218(17) 0.07860(16) 0.2030(4) 0.0401(12) Uani 1 1 d .
C3 C 0.69284(19) 0.10138(19) 0.2444(5) 0.0491(14) Uani 1 1 d .
H1 H 0.7139 0.1095 0.2004 0.059 Uiso 1 1 calc R
C4 C 0.69198(19) 0.1119(2) 0.3501(5) 0.0530(15) Uani 1 1 d .
H2 H 0.7122 0.1279 0.3782 0.064 Uiso 1 1 calc R
C5 C 0.66171(18) 0.09902(18) 0.4159(4) 0.0471(14) Uani 1 1 d .
H3 H 0.6615 0.1060 0.4887 0.056 Uiso 1 1 calc R
C6 C 0.63196(18) 0.07613(17) 0.3746(4) 0.0435(13) Uani 1 1 d .
H4 H 0.6115 0.0670 0.4193 0.052 Uiso 1 1 calc R
C7 C 0.63201(17) 0.06644(16) 0.2679(4) 0.0384(12) Uani 1 1 d .
C8 C 0.60129(17) 0.04228(16) 0.2139(4) 0.0381(11) Uani 1 1 d .
H5 H 0.5796 0.0345 0.2628 0.046 Uiso 1 1 calc R
C9 C 0.58696(16) 0.06546(16) 0.1203(4) 0.0360(11) Uani 1 1 d .
C10 C 0.54808(17) 0.07281(17) 0.0989(4) 0.0410(12) Uani 1 1 d .
H6 H 0.5281 0.0627 0.1437 0.049 Uiso 1 1 calc R
C11 C 0.53842(18) 0.09545(19) 0.0102(5) 0.0482(14) Uani 1 1 d .
H7 H 0.5118 0.1015 -0.0046 0.058 Uiso 1 1 calc R
C12 C 0.56766(18) 0.10895(18) -0.0553(5) 0.0456(13) Uani 1 1 d .
H8 H 0.5608 0.1243 -0.1153 0.055 Uiso 1 1 calc R
C13 C 0.60675(17) 0.10085(16) -0.0363(4) 0.0403(12) Uani 1 1 d .
H9 H 0.6265 0.1103 -0.0827 0.048 Uiso 1 1 calc R
C14 C 0.61657(16) 0.07862(15) 0.0522(4) 0.0344(11) Uani 1 1 d .
C15 C 0.65486(17) 0.01967(16) 0.0894(4) 0.0375(11) Uani 1 1 d .
H10 H 0.6807 0.0086 0.1112 0.045 Uiso 1 1 calc R
C16 C 0.62325(17) 0.00680(15) 0.1686(4) 0.0381(11) Uani 1 1 d .
H11 H 0.6354 -0.0086 0.2273 0.046 Uiso 1 1 calc R
C17 C 0.64265(16) 0.00180(15) -0.0154(4) 0.0356(11) Uani 1 1 d .
C18 C 0.59553(18) -0.01847(16) 0.1077(4) 0.0402(12) Uani 1 1 d .
O1 O 0.65781(12) 0.00630(11) -0.1006(3) 0.0422(9) Uani 1 1 d .
O2 O 0.56578(15) -0.03361(13) 0.1361(3) 0.0557(11) Uani 1 1 d .
N1 N 0.60948(14) -0.02099(12) 0.0026(4) 0.0385(9) Uani 1 1 d .
C19 C 0.5908(2) -0.04416(18) -0.0763(4) 0.0498(15) Uani 1 1 d .
C20 C 0.5528(2) -0.0352(3) -0.1014(6) 0.075(2) Uani 1 1 d .
H12 H 0.5396 -0.0134 -0.0711 0.090 Uiso 1 1 calc R
C21 C 0.5344(3) -0.0602(4) -0.1748(7) 0.107(4) Uani 1 1 d .
H13 H 0.5083 -0.0551 -0.1962 0.128 Uiso 1 1 calc R
C22 C 0.5542(5) -0.0921(4) -0.2160(7) 0.119(6) Uani 1 1 d .
H14 H 0.5411 -0.1092 -0.2633 0.143 Uiso 1 1 calc R
C23 C 0.5918(5) -0.0992(3) -0.1904(6) 0.101(4) Uani 1 1 d .
H15 H 0.6052 -0.1206 -0.2222 0.121 Uiso 1 1 calc R
C24 C 0.6111(3) -0.07564(19) -0.1178(5) 0.070(2) Uani 1 1 d .
H16 H 0.6373 -0.0810 -0.0972 0.084 Uiso 1 1 calc R
C25 C 0.77899(16) 0.06285(15) -0.0761(4) 0.0374(11) Uani 1 1 d .
C26 C 0.78475(15) 0.04326(15) -0.1760(4) 0.0351(11) Uani 1 1 d .
C27 C 0.81958(16) 0.04956(16) -0.2286(4) 0.0387(11) Uani 1 1 d .
H17 H 0.8232 0.0369 -0.2949 0.046 Uiso 1 1 calc R
C28 C 0.84947(16) 0.07300(16) -0.1915(4) 0.0386(11) Uani 1 1 d .
C29 C 0.84249(17) 0.09245(17) -0.0954(4) 0.0423(12) Uani 1 1 d .
H18 H 0.8622 0.1094 -0.0682 0.051 Uiso 1 1 calc R
C30 C 0.80767(16) 0.08788(16) -0.0381(4) 0.0369(11) Uani 1 1 d .
C31 C 0.75330(15) 0.01681(16) -0.2197(4) 0.0381(11) Uani 1 1 d .
H19 H 0.7328 0.0177 -0.1633 0.046 Uiso 1 1 calc R
C32 C 0.88897(18) 0.07953(17) -0.2524(5) 0.0444(13) Uani 1 1 d .
C33 C 0.80179(18) 0.11085(17) 0.0637(4) 0.0418(12) Uani 1 1 d .
H20 H 0.7744 0.1033 0.0835 0.050 Uiso 1 1 calc R
Si1 Si 0.76854(5) -0.03654(5) -0.21871(14) 0.0472(4) Uani 1 1 d .
Si2 Si 0.72700(5) 0.03792(5) -0.33752(12) 0.0425(4) Uani 1 1 d .
Si3 Si 0.89905(5) 0.03975(6) -0.35879(15) 0.0532(4) Uani 1 1 d .
Si4 Si 0.88398(6) 0.12902(6) -0.31905(17) 0.0610(5) Uani 1 1 d .
Si5 Si 0.93176(5) 0.07624(6) -0.15438(16) 0.0555(4) Uani 1 1 d .
Si6 Si 0.79649(5) 0.16524(5) 0.04076(13) 0.0468(4) Uani 1 1 d .
Si7 Si 0.83058(6) 0.09230(6) 0.18153(13) 0.0518(4) Uani 1 1 d .
C34 C 0.8011(3) -0.0441(2) -0.1009(7) 0.070(2) Uani 1 1 d .
H21 H 0.7887 -0.0326 -0.0381 0.106 Uiso 1 1 calc R
H22 H 0.8264 -0.0313 -0.1135 0.106 Uiso 1 1 calc R
H23 H 0.8052 -0.0722 -0.0897 0.106 Uiso 1 1 calc R
C35 C 0.7243(2) -0.0680(2) -0.2024(7) 0.068(2) Uani 1 1 d .
H24 H 0.7065 -0.0638 -0.2621 0.102 Uiso 1 1 calc R
H25 H 0.7110 -0.0612 -0.1362 0.102 Uiso 1 1 calc R
H26 H 0.7322 -0.0956 -0.2003 0.102 Uiso 1 1 calc R
C36 C 0.7944(2) -0.0515(2) -0.3434(6) 0.067(2) Uani 1 1 d .
H27 H 0.8052 -0.0779 -0.3347 0.101 Uiso 1 1 calc R
H28 H 0.8157 -0.0330 -0.3581 0.101 Uiso 1 1 calc R
H29 H 0.7758 -0.0514 -0.4025 0.101 Uiso 1 1 calc R
C37 C 0.68442(19) 0.0068(2) -0.3693(5) 0.0532(15) Uani 1 1 d .
H30 H 0.6720 -0.0020 -0.3036 0.080 Uiso 1 1 calc R
H31 H 0.6931 -0.0160 -0.4102 0.080 Uiso 1 1 calc R
H32 H 0.6655 0.0219 -0.4111 0.080 Uiso 1 1 calc R
C38 C 0.7573(2) 0.0422(2) -0.4609(5) 0.0612(18) Uani 1 1 d .
H33 H 0.7675 0.0164 -0.4803 0.092 Uiso 1 1 calc R
H34 H 0.7792 0.0602 -0.4482 0.092 Uiso 1 1 calc R
H35 H 0.7410 0.0524 -0.5186 0.092 Uiso 1 1 calc R
C39 C 0.7111(2) 0.0875(2) -0.2987(5) 0.0584(17) Uani 1 1 d .
H36 H 0.6932 0.0979 -0.3523 0.088 Uiso 1 1 calc R
H37 H 0.7341 0.1046 -0.2930 0.088 Uiso 1 1 calc R
H38 H 0.6977 0.0862 -0.2302 0.088 Uiso 1 1 calc R
C40 C 0.8998(3) -0.0093(2) -0.2957(6) 0.070(2) Uani 1 1 d .
H39 H 0.8963 -0.0295 -0.3500 0.105 Uiso 1 1 calc R
H40 H 0.8785 -0.0111 -0.2439 0.105 Uiso 1 1 calc R
H41 H 0.9250 -0.0132 -0.2599 0.105 Uiso 1 1 calc R
C41 C 0.8640(2) 0.0384(2) -0.4751(5) 0.0629(18) Uani 1 1 d .
H42 H 0.8714 0.0170 -0.5228 0.094 Uiso 1 1 calc R
H43 H 0.8653 0.0633 -0.5134 0.094 Uiso 1 1 calc R
H44 H 0.8373 0.0342 -0.4493 0.094 Uiso 1 1 calc R
C42 C 0.9474(3) 0.0458(4) -0.4294(9) 0.101(4) Uani 1 1 d .
H45 H 0.9675 0.0300 -0.3938 0.151 Uiso 1 1 calc R
H46 H 0.9552 0.0734 -0.4280 0.151 Uiso 1 1 calc R
H47 H 0.9448 0.0371 -0.5029 0.151 Uiso 1 1 calc R
C43 C 0.8351(3) 0.1310(3) -0.3854(9) 0.093(3) Uani 1 1 d .
H48 H 0.8165 0.1145 -0.3466 0.139 Uiso 1 1 calc R
H49 H 0.8375 0.1214 -0.4582 0.139 Uiso 1 1 calc R
H50 H 0.8256 0.1581 -0.3861 0.139 Uiso 1 1 calc R
C44 C 0.9249(5) 0.1406(4) -0.4118(16) 0.218(12) Uani 1 1 d .
H51 H 0.9184 0.1641 -0.4528 0.327 Uiso 1 1 calc R
H52 H 0.9290 0.1185 -0.4600 0.327 Uiso 1 1 calc R
H53 H 0.9489 0.1454 -0.3712 0.327 Uiso 1 1 calc R
C45 C 0.8838(3) 0.1710(2) -0.2290(8) 0.083(2) Uani 1 1 d .
H54 H 0.9093 0.1730 -0.1937 0.125 Uiso 1 1 calc R
H55 H 0.8632 0.1676 -0.1758 0.125 Uiso 1 1 calc R
H56 H 0.8789 0.1951 -0.2692 0.125 Uiso 1 1 calc R
C46 C 0.9807(3) 0.0660(4) -0.2099(9) 0.106(4) Uani 1 1 d .
H57 H 0.9992 0.0609 -0.1521 0.159 Uiso 1 1 calc R
H58 H 0.9896 0.0886 -0.2510 0.159 Uiso 1 1 calc R
H59 H 0.9793 0.0430 -0.2560 0.159 Uiso 1 1 calc R
C47 C 0.9421(3) 0.1208(3) -0.0725(9) 0.094(3) Uani 1 1 d .
H60 H 0.9580 0.1135 -0.0112 0.141 Uiso 1 1 calc R
H61 H 0.9173 0.1322 -0.0481 0.141 Uiso 1 1 calc R
H62 H 0.9562 0.1401 -0.1153 0.141 Uiso 1 1 calc R
C48 C 0.9214(3) 0.0366(3) -0.0581(7) 0.091(3) Uani 1 1 d .
H63 H 0.9295 0.0114 -0.0880 0.137 Uiso 1 1 calc R
H64 H 0.8933 0.0360 -0.0428 0.137 Uiso 1 1 calc R
H65 H 0.9359 0.0416 0.0075 0.137 Uiso 1 1 calc R
C49 C 0.7767(2) 0.1730(2) -0.0945(6) 0.0588(16) Uani 1 1 d .
H66 H 0.7534 0.1567 -0.1045 0.088 Uiso 1 1 calc R
H67 H 0.7966 0.1658 -0.1469 0.088 Uiso 1 1 calc R
H68 H 0.7697 0.2007 -0.1035 0.088 Uiso 1 1 calc R
C50 C 0.8441(2) 0.1915(2) 0.0573(6) 0.0627(18) Uani 1 1 d .
H69 H 0.8644 0.1781 0.0162 0.094 Uiso 1 1 calc R
H70 H 0.8515 0.1917 0.1323 0.094 Uiso 1 1 calc R
H71 H 0.8414 0.2185 0.0321 0.094 Uiso 1 1 calc R
C51 C 0.7611(3) 0.1863(2) 0.1372(6) 0.069(2) Uani 1 1 d .
H72 H 0.7558 0.2136 0.1188 0.103 Uiso 1 1 calc R
H73 H 0.7723 0.1850 0.2086 0.103 Uiso 1 1 calc R
H74 H 0.7367 0.1713 0.1350 0.103 Uiso 1 1 calc R
C52 C 0.8840(3) 0.1031(4) 0.1773(7) 0.093(3) Uani 1 1 d .
H75 H 0.8968 0.0917 0.2397 0.140 Uiso 1 1 calc R
H76 H 0.8881 0.1315 0.1768 0.140 Uiso 1 1 calc R
H77 H 0.8954 0.0916 0.1131 0.140 Uiso 1 1 calc R
C53 C 0.8109(3) 0.1163(3) 0.3015(6) 0.092(3) Uani 1 1 d .
H78 H 0.7823 0.1142 0.3019 0.138 Uiso 1 1 calc R
H79 H 0.8185 0.1440 0.3015 0.138 Uiso 1 1 calc R
H80 H 0.8216 0.1035 0.3646 0.138 Uiso 1 1 calc R
C54 C 0.8237(4) 0.0390(2) 0.1909(9) 0.109(4) Uani 1 1 d .
H81 H 0.8321 0.0299 0.2608 0.164 Uiso 1 1 calc R
H82 H 0.8393 0.0260 0.1361 0.164 Uiso 1 1 calc R
H83 H 0.7959 0.0327 0.1807 0.164 Uiso 1 1 calc R
C55 C 0.7379(2) -0.0464(2) 0.2005(7) 0.0623(18) Uani 1 1 d .
H84 H 0.7610 -0.0361 0.1690 0.075 Uiso 1 1 calc R
C56 C 0.7264(2) -0.0332(2) 0.2956(6) 0.0661(19) Uani 1 1 d .
H85 H 0.7417 -0.0141 0.3312 0.079 Uiso 1 1 calc R
C57 C 0.6939(3) -0.0468(3) 0.3405(6) 0.081(3) Uani 1 1 d .
H86 H 0.6856 -0.0362 0.4063 0.098 Uiso 1 1 calc R
C58 C 0.6722(2) -0.0755(3) 0.2941(7) 0.073(2) Uani 1 1 d .
H87 H 0.6500 -0.0859 0.3294 0.087 Uiso 1 1 calc R
C59 C 0.6826(2) -0.0891(2) 0.1970(9) 0.079(3) Uani 1 1 d .
H88 H 0.6673 -0.1083 0.1619 0.095 Uiso 1 1 calc R
C60 C 0.7171(3) -0.0739(3) 0.1494(7) 0.076(2) Uani 1 1 d .
H89 H 0.7253 -0.0830 0.0820 0.091 Uiso 1 1 calc R
C61 C 0.7327(4) -0.1393(4) 0.4554(12) 0.121(4) Uani 1 1 d .
H90 H 0.7331 -0.1301 0.3844 0.145 Uiso 1 1 calc R
C62 C 0.7666(3) -0.1397(4) 0.5131(14) 0.120(5) Uani 1 1 d .
H91 H 0.7900 -0.1281 0.4871 0.144 Uiso 1 1 calc R
C63 C 0.7652(3) -0.1576(4) 0.6107(12) 0.119(4) Uani 1 1 d .
H92 H 0.7886 -0.1591 0.6514 0.143 Uiso 1 1 calc R
C64 C 0.7320(3) -0.1730(3) 0.6507(9) 0.095(3) Uani 1 1 d .
H93 H 0.7317 -0.1859 0.7172 0.113 Uiso 1 1 calc R
C65 C 0.6979(3) -0.1690(4) 0.5893(14) 0.119(5) Uani 1 1 d .
H94 H 0.6735 -0.1788 0.6142 0.143 Uiso 1 1 calc R
C66 C 0.7004(3) -0.1512(3) 0.4956(11) 0.102(3) Uani 1 1 d .
H95 H 0.6769 -0.1472 0.4565 0.122 Uiso 1 1 calc R
C67 C 0.6863(3) -0.1884(4) -0.0970(9) 0.096(3) Uani 1 1 d .
H96 H 0.6758 -0.1747 -0.1558 0.115 Uiso 1 1 calc R
C68 C 0.6974(3) -0.1683(4) -0.0108(9) 0.094(3) Uani 1 1 d .
H97 H 0.6951 -0.1406 -0.0096 0.113 Uiso 1 1 calc R
C69 C 0.7119(3) -0.1877(4) 0.0753(10) 0.098(3) Uani 1 1 d .
H98 H 0.7195 -0.1731 0.1359 0.118 Uiso 1 1 calc R
C70 C 0.7157(3) -0.2275(4) 0.0760(10) 0.093(3) Uani 1 1 d .
H99 H 0.7259 -0.2405 0.1365 0.111 Uiso 1 1 calc R
C71 C 0.7043(3) -0.2490(3) -0.0133(12) 0.101(3) Uani 1 1 d .
H100 H 0.7061 -0.2767 -0.0147 0.121 Uiso 1 1 calc R
C72 C 0.6899(3) -0.2276(4) -0.1015(13) 0.123(5) Uani 1 1 d .
H101 H 0.6828 -0.2411 -0.1644 0.147 Uiso 1 1 calc R

loop_
_atom_site_aniso_label
_atom_site_aniso_U_11
_atom_site_aniso_U_22
_atom_site_aniso_U_33
_atom_site_aniso_U_23
_atom_site_aniso_U_13
_atom_site_aniso_U_12
P1 0.0437(7) 0.0410(7) 0.0340(6) -0.0020(6) 0.0045(6) 0.0030(6)
P2 0.0404(7) 0.0450(7) 0.0300(6) -0.0038(6) -0.0002(6) 0.0032(6)
C1 0.041(3) 0.046(3) 0.024(2) 0.000(2) -0.002(2) 0.006(2)
C2 0.050(3) 0.038(3) 0.033(3) -0.007(2) -0.005(2) 0.008(2)
C3 0.051(3) 0.054(3) 0.043(3) -0.009(3) 0.003(3) 0.001(3)
C4 0.055(4) 0.060(4) 0.044(3) -0.014(3) -0.015(3) 0.006(3)
C5 0.055(3) 0.059(4) 0.027(3) -0.010(2) -0.008(2) 0.012(3)
C6 0.058(3) 0.048(3) 0.024(3) -0.007(2) -0.004(2) 0.012(3)
C7 0.049(3) 0.045(3) 0.022(2) 0.002(2) 0.001(2) 0.013(2)
C8 0.049(3) 0.043(3) 0.023(2) -0.001(2) 0.000(2) 0.008(2)
C9 0.045(3) 0.045(3) 0.018(2) -0.006(2) -0.0012(19) 0.007(2)
C10 0.047(3) 0.053(3) 0.023(2) -0.006(2) 0.009(2) 0.009(2)
C11 0.056(3) 0.059(4) 0.030(3) -0.010(3) -0.002(3) 0.016(3)
C12 0.057(4) 0.050(3) 0.030(3) -0.004(2) -0.001(2) 0.008(3)
C13 0.054(3) 0.041(3) 0.026(2) -0.004(2) 0.001(2) 0.007(2)
C14 0.045(3) 0.035(3) 0.023(2) -0.0025(19) -0.002(2) 0.004(2)
C15 0.048(3) 0.041(3) 0.024(2) -0.002(2) 0.007(2) 0.007(2)
C16 0.056(3) 0.036(3) 0.022(2) 0.007(2) 0.009(2) 0.006(2)
C17 0.047(3) 0.036(3) 0.025(3) -0.0016(19) 0.000(2) 0.006(2)
C18 0.056(3) 0.038(3) 0.026(2) 0.002(2) 0.005(2) 0.005(2)
O1 0.055(2) 0.047(2) 0.0248(18) -0.0076(15) 0.0071(16) -0.0038(17)
O2 0.079(3) 0.050(2) 0.038(2) -0.0026(18) 0.021(2) -0.010(2)
N1 0.055(3) 0.035(2) 0.026(2) -0.0017(18) 0.007(2) -0.0026(18)
C19 0.078(4) 0.046(3) 0.025(3) -0.002(2) 0.013(3) -0.018(3)
C20 0.064(5) 0.118(7) 0.044(4) -0.022(4) 0.005(3) -0.033(4)
C21 0.089(6) 0.181(11) 0.051(5) -0.048(6) 0.031(4) -0.081(7)
C22 0.199(13) 0.119(9) 0.039(4) -0.021(5) 0.035(7) -0.121(10)
C23 0.221(14) 0.058(5) 0.024(3) -0.009(3) 0.018(5) -0.055(7)
C24 0.139(7) 0.040(3) 0.030(3) 0.001(3) 0.020(4) -0.003(4)
C25 0.048(3) 0.036(3) 0.027(2) -0.008(2) 0.003(2) -0.001(2)
C26 0.041(3) 0.038(3) 0.025(2) -0.006(2) -0.001(2) 0.008(2)
C27 0.043(3) 0.042(3) 0.031(3) -0.004(2) 0.000(2) 0.007(2)
C28 0.039(3) 0.046(3) 0.030(3) -0.001(2) 0.003(2) 0.004(2)
C29 0.045(3) 0.050(3) 0.033(3) -0.010(2) -0.006(2) 0.000(2)
C30 0.047(3) 0.042(3) 0.023(2) -0.008(2) -0.003(2) 0.002(2)
C31 0.034(3) 0.050(3) 0.030(3) -0.011(2) -0.001(2) 0.007(2)
C32 0.050(3) 0.047(3) 0.036(3) -0.006(2) 0.003(2) 0.001(2)
C33 0.054(3) 0.050(3) 0.022(2) -0.014(2) -0.002(2) 0.000(2)
Si1 0.0523(9) 0.0459(9) 0.0435(9) -0.0089(7) 0.0052(7) 0.0060(7)
Si2 0.0404(8) 0.0558(9) 0.0313(7) -0.0096(6) -0.0065(6) 0.0001(7)
Si3 0.0507(9) 0.0625(11) 0.0465(9) -0.0088(8) 0.0083(7) 0.0022(8)
Si4 0.0729(12) 0.0555(11) 0.0548(11) 0.0052(8) 0.0073(9) 0.0068(9)
Si5 0.0447(9) 0.0632(11) 0.0586(11) -0.0081(9) -0.0032(8) 0.0006(8)
Si6 0.0575(10) 0.0450(9) 0.0381(8) -0.0098(7) -0.0049(7) -0.0013(7)
Si7 0.0658(11) 0.0587(10) 0.0309(8) -0.0050(7) -0.0097(7) -0.0004(8)
C34 0.078(5) 0.066(4) 0.067(5) 0.001(4) -0.009(4) 0.015(4)
C35 0.058(4) 0.067(4) 0.080(5) -0.003(4) 0.017(4) -0.012(3)
C36 0.077(5) 0.057(4) 0.067(5) -0.025(4) 0.018(4) 0.002(3)
C37 0.049(3) 0.073(4) 0.038(3) -0.018(3) -0.008(3) -0.002(3)
C38 0.061(4) 0.084(5) 0.038(3) -0.003(3) -0.012(3) 0.001(3)
C39 0.073(4) 0.058(4) 0.044(3) -0.003(3) -0.022(3) 0.017(3)
C40 0.089(5) 0.062(4) 0.059(4) -0.010(3) -0.002(4) 0.021(4)
C41 0.065(4) 0.088(5) 0.036(3) -0.014(3) 0.011(3) 0.003(4)
C42 0.072(6) 0.141(9) 0.089(7) -0.049(6) 0.031(5) -0.019(6)
C43 0.114(7) 0.066(5) 0.098(7) 0.011(5) -0.033(6) 0.022(5)
C44 0.202(15) 0.158(12) 0.29(2) 0.182(14) 0.198(16) 0.116(11)
C45 0.112(7) 0.060(5) 0.078(6) 0.007(4) 0.002(5) -0.024(4)
C46 0.049(4) 0.168(11) 0.101(8) -0.028(7) -0.007(5) 0.009(5)
C47 0.064(5) 0.125(8) 0.094(7) -0.049(6) -0.020(5) -0.002(5)
C48 0.122(8) 0.093(6) 0.059(5) 0.005(4) -0.038(5) 0.008(5)
C49 0.069(4) 0.054(4) 0.053(4) -0.004(3) -0.008(3) -0.001(3)
C50 0.079(5) 0.050(4) 0.059(4) -0.015(3) -0.018(4) -0.011(3)
C51 0.095(6) 0.050(4) 0.060(5) -0.014(3) 0.012(4) 0.005(4)
C52 0.085(6) 0.139(9) 0.055(5) 0.010(5) -0.016(4) -0.011(6)
C53 0.107(7) 0.133(8) 0.035(4) -0.013(4) -0.013(4) 0.011(6)
C54 0.168(10) 0.052(4) 0.108(8) 0.017(5) -0.090(8) -0.011(5)
C55 0.062(4) 0.051(4) 0.074(5) 0.004(3) 0.001(4) -0.001(3)
C56 0.066(5) 0.078(5) 0.054(4) -0.002(4) -0.009(4) -0.005(4)
C57 0.089(6) 0.115(7) 0.039(4) -0.008(4) -0.014(4) 0.022(5)
C58 0.058(4) 0.087(6) 0.073(5) 0.033(5) 0.018(4) 0.019(4)
C59 0.063(5) 0.049(4) 0.125(8) -0.021(4) -0.010(5) -0.003(3)
C60 0.085(5) 0.074(5) 0.068(5) -0.016(4) 0.017(4) 0.005(4)
C61 0.106(9) 0.128(10) 0.128(11) 0.047(8) 0.013(8) 0.038(7)
C62 0.062(6) 0.123(9) 0.174(14) -0.007(9) 0.029(8) -0.012(6)
C63 0.072(6) 0.162(12) 0.123(11) 0.015(9) -0.012(7) -0.002(7)
C64 0.104(8) 0.092(7) 0.088(7) -0.004(5) 0.009(6) 0.008(6)
C65 0.058(6) 0.112(9) 0.187(15) 0.015(9) 0.017(7) -0.010(5)
C66 0.069(6) 0.120(8) 0.116(9) 0.038(7) 0.010(6) 0.006(5)
C67 0.082(6) 0.120(9) 0.085(7) -0.003(6) 0.000(5) -0.006(6)
C68 0.075(6) 0.115(8) 0.092(7) 0.007(6) -0.002(5) -0.019(5)
C69 0.079(6) 0.111(8) 0.105(8) 0.019(7) 0.020(6) -0.004(6)
C70 0.053(5) 0.121(9) 0.104(8) 0.021(7) 0.020(5) 0.001(5)
C71 0.064(5) 0.102(7) 0.137(10) -0.002(8) -0.002(6) -0.006(5)
C72 0.075(7) 0.139(11) 0.153(13) -0.054(10) -0.021(7) 0.008(7)

loop_
_atom_type_symbol
_atom_type_description
_atom_type_scat_dispersion_real
_atom_type_scat_dispersion_imag
_atom_type_scat_source
C C 0.0033 0.0016 'International Tables Vol C Tables 4.2.6.8 and 6.1.1.4'
H H 0.0000 0.0000 'International Tables Vol C Tables 4.2.6.8 and 6.1.1.4'
N N 0.0061 0.0033 'International Tables Vol C Tables 4.2.6.8 and 6.1.1.4'
O O 0.0106 0.0060 'International Tables Vol C Tables 4.2.6.8 and 6.1.1.4'
Si Si 0.0817 0.0704 'International Tables Vol C Tables 4.2.6.8 and 6.1.1.4'
P P 0.1023 0.0942 'International Tables Vol C Tables 4.2.6.8 and 6.1.1.4'

loop_
_geom_angle_atom_site_label_1
_geom_angle_atom_site_label_2
_geom_angle_atom_site_label_3
_geom_angle
C1 P1 P2 101.58(18)
C25 P2 P1 105.43(19)
C14 C1 C2 106.5(4)
C14 C1 C15 103.8(4)
C2 C1 C15 105.7(4)
C14 C1 P1 111.3(4)
C2 C1 P1 113.4(4)
C15 C1 P1 115.3(3)
C7 C2 C3 120.1(5)
C7 C2 C1 113.8(5)
C3 C2 C1 126.1(5)
C4 C3 C2 119.1(6)
C4 C3 H1 120.4
C2 C3 H1 120.4
C3 C4 C5 120.6(6)
C3 C4 H2 119.7
C5 C4 H2 119.7
C6 C5 C4 119.7(5)
C6 C5 H3 120.1
C4 C5 H3 120.1
C5 C6 C7 120.0(6)
C5 C6 H4 120.0
C7 C6 H4 120.0
C2 C7 C6 120.4(6)
C2 C7 C8 114.7(5)
C6 C7 C8 124.9(5)
C7 C8 C9 107.2(5)
C7 C8 C16 105.2(4)
C9 C8 C16 106.3(4)
C7 C8 H5 112.5
C9 C8 H5 112.5
C16 C8 H5 112.5
C10 C9 C14 121.1(5)
C10 C9 C8 124.3(5)
C14 C9 C8 114.6(5)
C9 C10 C11 118.9(5)
C9 C10 H6 120.5
C11 C10 H6 120.5
C12 C11 C10 119.7(6)
C12 C11 H7 120.2
C10 C11 H7 120.2
C11 C12 C13 121.9(6)
C11 C12 H8 119.1
C13 C12 H8 119.1
C12 C13 C14 118.7(5)
C12 C13 H9 120.6
C14 C13 H9 120.6
C13 C14 C9 119.6(5)
C13 C14 C1 127.3(5)
C9 C14 C1 113.1(4)
C17 C15 C16 105.1(5)
C17 C15 C1 113.6(4)
C16 C15 C1 109.9(4)
C17 C15 H10 109.4
C16 C15 H10 109.4
C1 C15 H10 109.4
C18 C16 C8 109.8(5)
C18 C16 C15 105.9(4)
C8 C16 C15 111.1(4)
C18 C16 H11 110.0
C8 C16 H11 110.0
C15 C16 H11 110.0
O1 C17 N1 124.5(5)
O1 C17 C15 127.7(5)
N1 C17 C15 107.8(4)
O2 C18 N1 122.8(5)
O2 C18 C16 129.3(5)
N1 C18 C16 107.8(5)
C17 N1 C18 113.2(4)
C17 N1 C19 124.1(4)
C18 N1 C19 122.8(5)
C20 C19 C24 124.0(7)
C20 C19 N1 117.5(6)
C24 C19 N1 118.3(7)
C19 C20 C21 116.0(9)
C19 C20 H12 122.0
C21 C20 H12 122.0
C22 C21 C20 120.5(11)
C22 C21 H13 119.7
C20 C21 H13 119.7
C23 C22 C21 121.2(9)
C23 C22 H14 119.4
C21 C22 H14 119.4
C22 C23 C24 120.4(11)
C22 C23 H15 119.8
C24 C23 H15 119.8
C19 C24 C23 117.8(10)
C19 C24 H16 121.1
C23 C24 H16 121.1
C30 C25 C26 119.6(5)
C30 C25 P2 122.5(4)
C26 C25 P2 116.6(4)
C27 C26 C25 117.8(5)
C27 C26 C31 122.0(5)
C25 C26 C31 120.1(5)
C28 C27 C26 124.4(5)
C28 C27 H17 117.8
C26 C27 H17 117.8
C27 C28 C29 116.3(5)
C27 C28 C32 123.5(5)
C29 C28 C32 120.2(5)
C30 C29 C28 122.6(5)
C30 C29 H18 118.7
C28 C29 H18 118.7
C25 C30 C29 119.3(5)
C25 C30 C33 121.2(5)
C29 C30 C33 119.5(5)
C26 C31 Si2 113.6(4)
C26 C31 Si1 112.2(4)
Si2 C31 Si1 120.3(3)
C26 C31 H19 102.6
Si2 C31 H19 102.6
Si1 C31 H19 102.6
C28 C32 Si4 105.5(4)
C28 C32 Si5 109.3(4)
Si4 C32 Si5 114.0(3)
C28 C32 Si3 113.1(4)
Si4 C32 Si3 109.4(3)
Si5 C32 Si3 105.7(3)
C30 C33 Si6 112.9(4)
C30 C33 Si7 115.1(4)
Si6 C33 Si7 120.0(3)
C30 C33 H20 101.7
Si6 C33 H20 101.7
Si7 C33 H20 101.7
C35 Si1 C34 108.3(4)
C35 Si1 C36 108.5(4)
C34 Si1 C36 110.5(4)
C35 Si1 C31 109.4(3)
C34 Si1 C31 107.5(3)
C36 Si1 C31 112.6(3)
C39 Si2 C37 110.8(3)
C39 Si2 C38 108.1(4)
C37 Si2 C38 107.4(3)
C39 Si2 C31 106.4(3)
C37 Si2 C31 109.1(3)
C38 Si2 C31 115.1(3)
C40 Si3 C42 106.8(5)
C40 Si3 C41 108.7(4)
C42 Si3 C41 100.8(4)
C40 Si3 C32 109.7(3)
C42 Si3 C32 113.9(4)
C41 Si3 C32 116.2(3)
C45 Si4 C44 103.1(8)
C45 Si4 C43 104.4(5)
C44 Si4 C43 112.3(8)
C45 Si4 C32 115.0(4)
C44 Si4 C32 113.6(4)
C43 Si4 C32 108.1(4)
C46 Si5 C48 106.5(6)
C46 Si5 C47 101.2(5)
C48 Si5 C47 105.4(5)
C46 Si5 C32 117.1(4)
C48 Si5 C32 108.7(4)
C47 Si5 C32 116.9(4)
C49 Si6 C51 108.2(4)
C49 Si6 C50 110.5(4)
C51 Si6 C50 107.8(4)
C49 Si6 C33 108.5(3)
C51 Si6 C33 109.9(3)
C50 Si6 C33 111.8(3)
C54 Si7 C53 109.9(6)
C54 Si7 C52 108.9(6)
C53 Si7 C52 107.0(5)
C54 Si7 C33 108.4(3)
C53 Si7 C33 107.9(3)
C52 Si7 C33 114.8(4)
Si1 C34 H21 109.5
Si1 C34 H22 109.5
H21 C34 H22 109.5
Si1 C34 H23 109.5
H21 C34 H23 109.5
H22 C34 H23 109.5
Si1 C35 H24 109.5
Si1 C35 H25 109.5
H24 C35 H25 109.5
Si1 C35 H26 109.5
H24 C35 H26 109.5
H25 C35 H26 109.5
Si1 C36 H27 109.5
Si1 C36 H28 109.5
H27 C36 H28 109.5
Si1 C36 H29 109.5
H27 C36 H29 109.5
H28 C36 H29 109.5
Si2 C37 H30 109.5
Si2 C37 H31 109.5
H30 C37 H31 109.5
Si2 C37 H32 109.5
H30 C37 H32 109.5
H31 C37 H32 109.5
Si2 C38 H33 109.5
Si2 C38 H34 109.5
H33 C38 H34 109.5
Si2 C38 H35 109.5
H33 C38 H35 109.5
H34 C38 H35 109.5
Si2 C39 H36 109.5
Si2 C39 H37 109.5
H36 C39 H37 109.5
Si2 C39 H38 109.5
H36 C39 H38 109.5
H37 C39 H38 109.5
Si3 C40 H39 109.5
Si3 C40 H40 109.5
H39 C40 H40 109.5
Si3 C40 H41 109.5
H39 C40 H41 109.5
H40 C40 H41 109.5
Si3 C41 H42 109.5
Si3 C41 H43 109.5
H42 C41 H43 109.5
Si3 C41 H44 109.5
H42 C41 H44 109.5
H43 C41 H44 109.5
Si3 C42 H45 109.5
Si3 C42 H46 109.5
H45 C42 H46 109.5
Si3 C42 H47 109.5
H45 C42 H47 109.5
H46 C42 H47 109.5
Si4 C43 H48 109.5
Si4 C43 H49 109.5
H48 C43 H49 109.5
Si4 C43 H50 109.5
H48 C43 H50 109.5
H49 C43 H50 109.5
Si4 C44 H51 109.5
Si4 C44 H52 109.5
H51 C44 H52 109.5
Si4 C44 H53 109.5
H51 C44 H53 109.5
H52 C44 H53 109.5
Si4 C45 H54 109.5
Si4 C45 H55 109.5
H54 C45 H55 109.5
Si4 C45 H56 109.5
H54 C45 H56 109.5
H55 C45 H56 109.5
Si5 C46 H57 109.5
Si5 C46 H58 109.5
H57 C46 H58 109.5
Si5 C46 H59 109.5
H57 C46 H59 109.5
H58 C46 H59 109.5
Si5 C47 H60 109.5
Si5 C47 H61 109.5
H60 C47 H61 109.5
Si5 C47 H62 109.5
H60 C47 H62 109.5
H61 C47 H62 109.5
Si5 C48 H63 109.5
Si5 C48 H64 109.5
H63 C48 H64 109.5
Si5 C48 H65 109.5
H63 C48 H65 109.5
H64 C48 H65 109.5
Si6 C49 H66 109.5
Si6 C49 H67 109.5
H66 C49 H67 109.5
Si6 C49 H68 109.5
H66 C49 H68 109.5
H67 C49 H68 109.5
Si6 C50 H69 109.5
Si6 C50 H70 109.5
H69 C50 H70 109.5
Si6 C50 H71 109.5
H69 C50 H71 109.5
H70 C50 H71 109.5
Si6 C51 H72 109.5
Si6 C51 H73 109.5
H72 C51 H73 109.5
Si6 C51 H74 109.5
H72 C51 H74 109.5
H73 C51 H74 109.5
Si7 C52 H75 109.5
Si7 C52 H76 109.5
H75 C52 H76 109.5
Si7 C52 H77 109.5
H75 C52 H77 109.5
H76 C52 H77 109.5
Si7 C53 H78 109.5
Si7 C53 H79 109.5
H78 C53 H79 109.5
Si7 C53 H80 109.5
H78 C53 H80 109.5
H79 C53 H80 109.5
Si7 C54 H81 109.5
Si7 C54 H82 109.5
H81 C54 H82 109.5
Si7 C54 H83 109.5
H81 C54 H83 109.5
H82 C54 H83 109.5
C56 C55 C60 120.7(8)
C56 C55 H84 119.7
C60 C55 H84 119.7
C57 C56 C55 120.6(8)
C57 C56 H85 119.7
C55 C56 H85 119.7
C56 C57 C58 121.4(8)
C56 C57 H86 119.3
C58 C57 H86 119.3
C59 C58 C57 119.5(8)
C59 C58 H87 120.2
C57 C58 H87 120.2
C58 C59 C60 118.3(8)
C58 C59 H88 120.9
C60 C59 H88 120.9
C55 C60 C59 119.4(8)
C55 C60 H89 120.3
C59 C60 H89 120.3
C66 C61 C62 121.0(13)
C66 C61 H90 119.5
C62 C61 H90 119.5
C61 C62 C63 116.9(11)
C61 C62 H91 121.6
C63 C62 H91 121.6
C64 C63 C62 122.5(11)
C64 C63 H92 118.7
C62 C63 H92 118.7
C63 C64 C65 116.9(12)
C63 C64 H93 121.6
C65 C64 H93 121.6
C66 C65 C64 118.8(10)
C66 C65 H94 120.6
C64 C65 H94 120.6
C61 C66 C65 123.5(12)
C61 C66 H95 118.3
C65 C66 H95 118.3
C68 C67 C72 121.2(13)
C68 C67 H96 119.4
C72 C67 H96 119.4
C67 C68 C69 120.0(12)
C67 C68 H97 120.0
C69 C68 H97 120.0
C70 C69 C68 121.5(13)
C70 C69 H98 119.3
C68 C69 H98 119.3
C69 C70 C71 119.3(12)
C69 C70 H99 120.4
C71 C70 H99 120.4
C70 C71 C72 117.4(11)
C70 C71 H100 121.3
C72 C71 H100 121.3
C67 C72 C71 120.6(12)
C67 C72 H101 119.7
C71 C72 H101 119.7

loop_
_geom_bond_atom_site_label_1
_geom_bond_atom_site_label_2
_geom_bond_distance
P1 C1 1.889(6)
P1 P2 2.022(2)
P2 C25 1.834(6)
C1 C14 1.530(7)
C1 C2 1.541(7)
C1 C15 1.576(8)
C2 C7 1.380(8)
C2 C3 1.405(9)
C3 C4 1.383(9)
C3 H1 0.9500
C4 C5 1.397(10)
C4 H2 0.9500
C5 C6 1.384(9)
C5 H3 0.9500
C6 C7 1.388(7)
C6 H4 0.9500
C7 C8 1.498(8)
C8 C9 1.505(7)
C8 C16 1.535(7)
C8 H5 1.0000
C9 C10 1.378(8)
C9 C14 1.401(8)
C10 C11 1.401(8)
C10 H6 0.9500
C11 C12 1.377(9)
C11 H7 0.9500
C12 C13 1.384(8)
C12 H8 0.9500
C13 C14 1.393(7)
C13 H9 0.9500
C15 C17 1.516(7)
C15 C16 1.536(7)
C15 H10 1.0000
C16 C18 1.494(8)
C16 H11 1.0000
C17 O1 1.204(6)
C17 N1 1.393(7)
C18 O2 1.195(7)
C18 N1 1.414(7)
N1 C19 1.422(8)
C19 C20 1.371(11)
C19 C24 1.381(10)
C20 C21 1.408(11)
C20 H12 0.9500
C21 C22 1.383(19)
C21 H13 0.9500
C22 C23 1.345(19)
C22 H14 0.9500
C23 C24 1.387(13)
C23 H15 0.9500
C24 H16 0.9500
C25 C30 1.386(8)
C25 C26 1.441(7)
C26 C27 1.379(8)
C26 C31 1.508(7)
C27 C28 1.379(8)
C27 H17 0.9500
C28 C29 1.404(8)
C28 C32 1.568(8)
C29 C30 1.401(8)
C29 H18 0.9500
C30 C33 1.520(7)
C31 Si2 1.882(6)
C31 Si1 1.894(6)
C31 H19 1.0000
C32 Si4 1.896(6)
C32 Si5 1.919(6)
C32 Si3 1.942(6)
C33 Si6 1.888(6)
C33 Si7 1.893(6)
C33 H20 1.0000
Si1 C35 1.864(7)
Si1 C34 1.875(8)
Si1 C36 1.877(7)
Si2 C39 1.842(7)
Si2 C37 1.845(6)
Si2 C38 1.876(7)
Si3 C40 1.854(8)
Si3 C42 1.889(9)
Si3 C41 1.895(7)
Si4 C45 1.831(9)
Si4 C44 1.867(9)
Si4 C43 1.870(10)
Si5 C46 1.845(9)
Si5 C48 1.853(10)
Si5 C47 1.873(9)
Si6 C49 1.857(7)
Si6 C51 1.860(8)
Si6 C50 1.869(7)
Si7 C54 1.839(8)
Si7 C53 1.850(9)
Si7 C52 1.862(10)
C34 H21 0.9800
C34 H22 0.9800
C34 H23 0.9800
C35 H24 0.9800
C35 H25 0.9800
C35 H26 0.9800
C36 H27 0.9800
C36 H28 0.9800
C36 H29 0.9800
C37 H30 0.9800
C37 H31 0.9800
C37 H32 0.9800
C38 H33 0.9800
C38 H34 0.9800
C38 H35 0.9800
C39 H36 0.9800
C39 H37 0.9800
C39 H38 0.9800
C40 H39 0.9800
C40 H40 0.9800
C40 H41 0.9800
C41 H42 0.9800
C41 H43 0.9800
C41 H44 0.9800
C42 H45 0.9800
C42 H46 0.9800
C42 H47 0.9800
C43 H48 0.9800
C43 H49 0.9800
C43 H50 0.9800
C44 H51 0.9800
C44 H52 0.9800
C44 H53 0.9800
C45 H54 0.9800
C45 H55 0.9800
C45 H56 0.9800
C46 H57 0.9800
C46 H58 0.9800
C46 H59 0.9800
C47 H60 0.9800
C47 H61 0.9800
C47 H62 0.9800
C48 H63 0.9800
C48 H64 0.9800
C48 H65 0.9800
C49 H66 0.9800
C49 H67 0.9800
C49 H68 0.9800
C50 H69 0.9800
C50 H70 0.9800
C50 H71 0.9800
C51 H72 0.9800
C51 H73 0.9800
C51 H74 0.9800
C52 H75 0.9800
C52 H76 0.9800
C52 H77 0.9800
C53 H78 0.9800
C53 H79 0.9800
C53 H80 0.9800
C54 H81 0.9800
C54 H82 0.9800
C54 H83 0.9800
C55 C56 1.341(11)
C55 C60 1.343(11)
C55 H84 0.9500
C56 C57 1.331(12)
C56 H85 0.9500
C57 C58 1.361(13)
C57 H86 0.9500
C58 C59 1.360(13)
C58 H87 0.9500
C59 C60 1.420(12)
C59 H88 0.9500
C60 H89 0.9500
C61 C66 1.281(15)
C61 C62 1.369(18)
C61 H90 0.9500
C62 C63 1.377(19)
C62 H91 0.9500
C63 C64 1.349(16)
C63 H92 0.9500
C64 C65 1.406(17)
C64 H93 0.9500
C65 C66 1.334(18)
C65 H94 0.9500
C66 H95 0.9500
C67 C68 1.340(15)
C67 C72 1.348(17)
C67 H96 0.9500
C68 C69 1.366(16)
C68 H97 0.9500
C69 C70 1.365(15)
C69 H98 0.9500
C70 C71 1.401(16)
C70 H99 0.9500
C71 C72 1.419(19)
C71 H100 0.9500
C72 H101 0.9500

loop_
_geom_torsion_atom_site_label_1
_geom_torsion_atom_site_label_2
_geom_torsion_atom_site_label_3
_geom_torsion_atom_site_label_4
_geom_torsion
C1 P1 P2 C25 -178.5(2)
P2 P1 C1 C14 -150.9(3)
P2 P1 C1 C2 89.1(4)
P2 P1 C1 C15 -32.9(4)
C14 C1 C2 C7 51.9(6)
C15 C1 C2 C7 -58.1(6)
P1 C1 C2 C7 174.7(4)
C14 C1 C2 C3 -126.5(6)
C15 C1 C2 C3 123.4(6)
P1 C1 C2 C3 -3.8(7)
C7 C2 C3 C4 -1.0(9)
C1 C2 C3 C4 177.4(6)
C2 C3 C4 C5 2.0(10)
C3 C4 C5 C6 -1.0(9)
C4 C5 C6 C7 -0.9(9)
C3 C2 C7 C6 -0.9(8)
C1 C2 C7 C6 -179.4(5)
C3 C2 C7 C8 -179.8(5)
C1 C2 C7 C8 1.6(7)
C5 C6 C7 C2 1.8(8)
C5 C6 C7 C8 -179.3(5)
C2 C7 C8 C9 -54.4(6)
C6 C7 C8 C9 126.7(6)
C2 C7 C8 C16 58.5(6)
C6 C7 C8 C16 -120.4(6)
C7 C8 C9 C10 -129.0(6)
C16 C8 C9 C10 118.9(6)
C7 C8 C9 C14 52.8(6)
C16 C8 C9 C14 -59.4(6)
C14 C9 C10 C11 -3.1(8)
C8 C9 C10 C11 178.8(5)
C9 C10 C11 C12 1.8(8)
C10 C11 C12 C13 -0.1(9)
C11 C12 C13 C14 -0.5(8)
C12 C13 C14 C9 -0.8(8)
C12 C13 C14 C1 178.8(5)
C10 C9 C14 C13 2.6(8)
C8 C9 C14 C13 -179.1(5)
C10 C9 C14 C1 -177.1(5)
C8 C9 C14 C1 1.2(6)
C2 C1 C14 C13 127.4(5)
C15 C1 C14 C13 -121.3(5)
P1 C1 C14 C13 3.3(7)
C2 C1 C14 C9 -53.0(6)
C15 C1 C14 C9 58.3(5)
P1 C1 C14 C9 -177.0(4)
C14 C1 C15 C17 57.3(5)
C2 C1 C15 C17 169.2(4)
P1 C1 C15 C17 -64.7(5)
C14 C1 C15 C16 -60.1(5)
C2 C1 C15 C16 51.8(6)
P1 C1 C15 C16 177.9(4)
C7 C8 C16 C18 -177.1(4)
C9 C8 C16 C18 -63.6(5)
C7 C8 C16 C15 -60.2(5)
C9 C8 C16 C15 53.3(6)
C17 C15 C16 C18 1.7(5)
C1 C15 C16 C18 124.3(5)
C17 C15 C16 C8 -117.5(5)
C1 C15 C16 C8 5.1(6)
C16 C15 C17 O1 175.2(5)
C1 C15 C17 O1 55.1(7)
C16 C15 C17 N1 -3.7(6)
C1 C15 C17 N1 -123.9(5)
C8 C16 C18 O2 -56.6(8)
C15 C16 C18 O2 -176.7(6)
C8 C16 C18 N1 120.9(5)
C15 C16 C18 N1 0.8(6)
O1 C17 N1 C18 -174.5(5)
C15 C17 N1 C18 4.6(6)
O1 C17 N1 C19 4.6(8)
C15 C17 N1 C19 -176.3(5)
O2 C18 N1 C17 174.3(5)
C16 C18 N1 C17 -3.4(6)
O2 C18 N1 C19 -4.8(9)
C16 C18 N1 C19 177.5(5)
C17 N1 C19 C20 -118.3(7)
C18 N1 C19 C20 60.7(8)
C17 N1 C19 C24 65.7(7)
C18 N1 C19 C24 -115.3(6)
C24 C19 C20 C21 -0.4(11)
N1 C19 C20 C21 -176.1(7)
C19 C20 C21 C22 1.1(13)
C20 C21 C22 C23 -2.5(14)
C21 C22 C23 C24 3.0(14)
C20 C19 C24 C23 0.9(10)
N1 C19 C24 C23 176.6(6)
C22 C23 C24 C19 -2.2(11)
P1 P2 C25 C30 86.5(5)
P1 P2 C25 C26 -106.6(4)
C30 C25 C26 C27 1.8(8)
P2 C25 C26 C27 -165.5(4)
C30 C25 C26 C31 -178.3(5)
P2 C25 C26 C31 14.4(7)
C25 C26 C27 C28 0.8(8)
C31 C26 C27 C28 -179.1(5)
C26 C27 C28 C29 -2.4(8)
C26 C27 C28 C32 179.6(5)
C27 C28 C29 C30 1.5(8)
C32 C28 C29 C30 179.6(5)
C26 C25 C30 C29 -2.6(8)
P2 C25 C30 C29 163.9(4)
C26 C25 C30 C33 176.5(5)
P2 C25 C30 C33 -17.0(7)
C28 C29 C30 C25 0.9(9)
C28 C29 C30 C33 -178.2(5)
C27 C26 C31 Si2 -71.8(6)
C25 C26 C31 Si2 108.3(5)
C27 C26 C31 Si1 68.8(6)
C25 C26 C31 Si1 -111.1(5)
C27 C28 C32 Si4 100.9(6)
C29 C28 C32 Si4 -77.0(6)
C27 C28 C32 Si5 -136.1(5)
C29 C28 C32 Si5 46.0(6)
C27 C28 C32 Si3 -18.6(7)
C29 C28 C32 Si3 163.4(4)
C25 C30 C33 Si6 -111.1(5)
C29 C30 C33 Si6 68.0(6)
C25 C30 C33 Si7 106.0(6)
C29 C30 C33 Si7 -74.9(6)
C26 C31 Si1 C35 149.9(4)
Si2 C31 Si1 C35 -72.4(4)
C26 C31 Si1 C34 32.6(5)
Si2 C31 Si1 C34 170.3(4)
C26 C31 Si1 C36 -89.3(5)
Si2 C31 Si1 C36 48.4(5)
C26 C31 Si2 C39 -51.2(5)
Si1 C31 Si2 C39 171.6(4)
C26 C31 Si2 C37 -170.8(4)
Si1 C31 Si2 C37 52.1(4)
C26 C31 Si2 C38 68.5(5)
Si1 C31 Si2 C38 -68.7(4)
C28 C32 Si3 C40 -58.0(5)
Si4 C32 Si3 C40 -175.3(4)
Si5 C32 Si3 C40 61.5(4)
C28 C32 Si3 C42 -177.6(6)
Si4 C32 Si3 C42 65.1(6)
Si5 C32 Si3 C42 -58.1(6)
C28 C32 Si3 C41 65.7(5)
Si4 C32 Si3 C41 -51.5(4)
Si5 C32 Si3 C41 -174.7(3)
C28 C32 Si4 C45 69.3(5)
Si5 C32 Si4 C45 -50.6(5)
Si3 C32 Si4 C45 -168.7(4)
C28 C32 Si4 C44 -172.3(9)
Si5 C32 Si4 C44 67.8(9)
Si3 C32 Si4 C44 -50.3(10)
C28 C32 Si4 C43 -46.8(5)
Si5 C32 Si4 C43 -166.8(4)
Si3 C32 Si4 C43 75.1(5)
C28 C32 Si5 C46 159.6(6)
Si4 C32 Si5 C46 -82.6(6)
Si3 C32 Si5 C46 37.5(6)
C28 C32 Si5 C48 38.9(5)
Si4 C32 Si5 C48 156.7(4)
Si3 C32 Si5 C48 -83.1(4)
C28 C32 Si5 C47 -80.2(6)
Si4 C32 Si5 C47 37.6(5)
Si3 C32 Si5 C47 157.8(5)
C30 C33 Si6 C49 26.6(5)
Si7 C33 Si6 C49 167.5(4)
C30 C33 Si6 C51 144.7(5)
Si7 C33 Si6 C51 -74.4(5)
C30 C33 Si6 C50 -95.5(5)
Si7 C33 Si6 C50 45.4(5)
C30 C33 Si7 C54 -48.2(7)
Si6 C33 Si7 C54 171.7(6)
C30 C33 Si7 C53 -167.1(5)
Si6 C33 Si7 C53 52.8(5)
C30 C33 Si7 C52 73.7(6)
Si6 C33 Si7 C52 -66.4(5)
C60 C55 C56 C57 -1.0(13)
C55 C56 C57 C58 3.0(13)
C56 C57 C58 C59 -3.9(13)
C57 C58 C59 C60 2.8(12)
C56 C55 C60 C59 -0.1(13)
C58 C59 C60 C55 -0.8(13)
C66 C61 C62 C63 7(2)
C61 C62 C63 C64 -2(2)
C62 C63 C64 C65 -2(2)
C63 C64 C65 C66 1.3(19)
C62 C61 C66 C65 -9(2)
C64 C65 C66 C61 4(2)
C72 C67 C68 C69 -1.3(17)
C67 C68 C69 C70 0.2(15)
C68 C69 C70 C71 -0.2(15)
C69 C70 C71 C72 1.2(15)
C68 C67 C72 C71 2.3(18)
C70 C71 C72 C67 -2.2(17)
